data_7132318
loop_
_publ_author_name
'Spoletti, Enrico'
'Verma, Vivek'
'Cappuccino, Chiara'
'Lusi, Matteo'

_publ_section_title
;
 Solid Solution Polymorphs afford two High-Soluble Co-Drug Forms of
 Tolbutamide and Chlorpropamide
;
_journal_name_full 'Chemical Communications'
_journal_paper_doi 10.1039/D3CC04725C
_journal_year 2023
_chemical_formula_sum 'C11.39 H16.49 Cl0.3 N2 O3 S'
_chemical_formula_weight 272.26
_chemical_name_common 'Chloropropamide Tolbutamide'
_space_group_crystal_system orthorhombic
_space_group_IT_number 60
_space_group_name_Hall '-P 2n 2ab'
_space_group_name_H-M_alt 'P b c n'
_atom_sites_solution_hydrogens mixed
_audit_creation_method SHELXL-2014
_audit_update_record
;
2023-08-22 deposited with the CCDC.	2023-11-10 downloaded from the CCDC.
;
_cell_angle_alpha 90
_cell_angle_beta 90
_cell_angle_gamma 90
_cell_formula_units_Z 8
_cell_length_a 15.5366(7)
_cell_length_b 9.3050(3)
_cell_length_c 19.6476(8)
_cell_measurement_reflns_used 125
_cell_measurement_temperature 293(2)
_cell_measurement_theta_max 40
_cell_measurement_theta_min 2
_cell_volume 2840.4(2)
_computing_structure_refinement 'SHELXL-2014 (Sheldrick, 2014)'
_diffrn_ambient_temperature 293(2)
_diffrn_measured_fraction_theta_full 0.989
_diffrn_measured_fraction_theta_max 0.988
_diffrn_measurement_device_type 'Bruker D8 Quest'
_diffrn_radiation_type CuK\a
_diffrn_radiation_wavelength 1.54178
_diffrn_reflns_av_R_equivalents 0.0577
_diffrn_reflns_av_unetI/netI 0.0359
_diffrn_reflns_Laue_measured_fraction_full 0.989
_diffrn_reflns_Laue_measured_fraction_max 0.988
_diffrn_reflns_limit_h_max 18
_diffrn_reflns_limit_h_min -19
_diffrn_reflns_limit_k_max 11
_diffrn_reflns_limit_k_min -9
_diffrn_reflns_limit_l_max 19
_diffrn_reflns_limit_l_min -24
_diffrn_reflns_number 28137
_diffrn_reflns_point_group_measured_fraction_full 0.989
_diffrn_reflns_point_group_measured_fraction_max 0.988
_diffrn_reflns_theta_full 67.679
_diffrn_reflns_theta_max 72.315
_diffrn_reflns_theta_min 4.501
_exptl_absorpt_coefficient_mu 2.577
_exptl_absorpt_correction_T_max 0.7536
_exptl_absorpt_correction_T_min 0.4693
_exptl_absorpt_correction_type multi-scan
_exptl_absorpt_process_details sadabs
_exptl_crystal_colour colourless
_exptl_crystal_density_diffrn 1.273
_exptl_crystal_description prism
_exptl_crystal_F_000 1152
_exptl_crystal_recrystallization_method 'Re-crystallisation from solvent'
_exptl_crystal_size_max 0.1
_exptl_crystal_size_mid 0.1
_exptl_crystal_size_min 0.1
_refine_diff_density_max 0.289
_refine_diff_density_min -0.253
_refine_diff_density_rms 0.051
_refine_ls_extinction_coef 0.0078(19)
_refine_ls_extinction_expression Fc^*^=kFc[1+0.001xFc^2^\l^3^/sin(2\q)]^-1/4^
_refine_ls_extinction_method SHELXL
_refine_ls_goodness_of_fit_ref 1.125
_refine_ls_hydrogen_treatment mixed
_refine_ls_matrix_type full
_refine_ls_number_parameters 168
_refine_ls_number_reflns 2775
_refine_ls_number_restraints 0
_refine_ls_restrained_S_all 1.125
_refine_ls_R_factor_all 0.0959
_refine_ls_R_factor_gt 0.0862
_refine_ls_shift/su_max 0.674
_refine_ls_shift/su_mean 0.024
_refine_ls_structure_factor_coef Fsqd
_refine_ls_weighting_details 'w=1/[\s^2^(Fo^2^)+(0.1320P)^2^+1.2494P] where P=(Fo^2^+2Fc^2^)/3'
_refine_ls_weighting_scheme calc
_refine_ls_wR_factor_gt 0.2662
_refine_ls_wR_factor_ref 0.2777
_reflns_Friedel_coverage 0.000
_reflns_number_gt 2211
_reflns_number_total 2775
_reflns_threshold_expression 'I > 2\s(I)'
_cod_data_source_file d3cc04725c2.cif
_cod_data_source_block SS2_30
_cod_original_formula_sum 'C11.39 H16.49 Cl0.30 N2 O3 S'
_cod_database_code 7132318
_shelx_space_group_comment
;
The symmetry employed for this shelxl refinement is uniquely defined
by the following loop, which should always be used as a source of
symmetry information in preference to the above space-group names.
They are only intended as comments.
;
_shelxl_version_number 2014-3

loop_
_space_group_symop_operation_xyz
'x, y, z'
'-x+1/2, -y+1/2, z+1/2'
'x+1/2, -y+1/2, -z'
'-x, y, -z+1/2'
'-x, -y, -z'
'x-1/2, y-1/2, -z-1/2'
'-x-1/2, y-1/2, z'
'x, -y, z-1/2'

loop_
_atom_site_label
_atom_site_type_symbol
_atom_site_fract_x
_atom_site_fract_y
_atom_site_fract_z
_atom_site_U_iso_or_equiv
_atom_site_adp_type
_atom_site_occupancy
_atom_site_site_symmetry_order
_atom_site_calc_flag
_atom_site_refinement_flags_posn
_atom_site_refinement_flags_adp
_atom_site_refinement_flags_occupancy
_atom_site_disorder_assembly
_atom_site_disorder_group
Cl1 Cl 0.1784(5) 0.0318(8) 0.90795(18) 0.234(5) Uani 0.304(16) 1 d . . P A 1
C1 C 0.1784(5) 0.0318(8) 0.90795(18) 0.234(5) Uani 0.696(16) 1 d . . P A 2
H1A H 0.1817 0.1190 0.9340 0.351 Uiso 0.696(16) 1 calc R U P A 2
H1B H 0.2326 -0.0174 0.9101 0.351 Uiso 0.696(16) 1 calc R U P A 2
H1C H 0.1341 -0.0287 0.9263 0.351 Uiso 0.696(16) 1 calc R U P A 2
C2 C 0.1557(4) 0.0708(9) 0.8279(3) 0.1350(19) Uani 1 1 d . . . . .
C3 C 0.1407(7) 0.2002(9) 0.8086(4) 0.182(3) Uani 1 1 d . . . . .
H3 H 0.1432 0.2744 0.8402 0.218 Uiso 1 1 calc R U . . .
C4 C 0.1209(6) 0.2311(8) 0.7413(4) 0.178(3) Uani 1 1 d . . . . .
H4 H 0.1030 0.3232 0.7297 0.214 Uiso 1 1 calc R U . . .
C5 C 0.1271(3) 0.1302(5) 0.6926(2) 0.0988(11) Uani 1 1 d . . . . .
C6 C 0.1487(6) -0.0041(6) 0.7129(3) 0.158(3) Uani 1 1 d . . . . .
H6 H 0.1531 -0.0772 0.6808 0.190 Uiso 1 1 calc R U . . .
C7 C 0.1644(7) -0.0344(8) 0.7810(3) 0.186(4) Uani 1 1 d . . . . .
H7 H 0.1808 -0.1264 0.7942 0.223 Uiso 1 1 calc R U . . .
S8 S 0.10474(7) 0.17089(11) 0.60665(6) 0.1003(6) Uani 1 1 d . . . . .
N9 N 0.1931(2) 0.2372(3) 0.57591(19) 0.1000(10) Uani 1 1 d . . . . .
H9 H 0.1927 0.3252 0.5625 0.120 Uiso 1 1 calc R U . . .
C10 C 0.2688(3) 0.1613(4) 0.56988(18) 0.0904(11) Uani 1 1 d . . . . .
N11 N 0.3376(3) 0.2400(4) 0.55685(18) 0.1034(11) Uani 1 1 d . . . . .
H11 H 0.3311 0.3314 0.5529 0.124 Uiso 1 1 calc R U . . .
C12 C 0.4229(4) 0.1818(6) 0.5489(3) 0.1259(17) Uani 1 1 d . . . . .
H12A H 0.4551 0.2415 0.5175 0.151 Uiso 1 1 calc R U . . .
H12B H 0.4189 0.0862 0.5294 0.151 Uiso 1 1 calc R U . . .
C13 C 0.4700(5) 0.1737(7) 0.6151(4) 0.162(3) Uani 1 1 d . . . . .
H13A H 0.4711 0.2690 0.6350 0.194 Uiso 1 1 calc R U . . .
H13B H 0.4376 0.1122 0.6456 0.194 Uiso 1 1 calc R U . . .
C14 C 0.5588(6) 0.1198(10) 0.6117(7) 0.206(4) Uani 1 1 d . . . . .
H14A H 0.5947 0.1892 0.5881 0.247 Uiso 1 1 calc R U . A 2
H14B H 0.5601 0.0307 0.5861 0.247 Uiso 1 1 calc R U . A 2
C15 C 0.5937(8) 0.0947(16) 0.6808(8) 0.200(13) Uani 0.696(16) 1 d . . P A 2
H15A H 0.6366 0.0205 0.6790 0.299 Uiso 0.696(16) 1 calc R U P A 2
H15B H 0.5479 0.0655 0.7106 0.299 Uiso 0.696(16) 1 calc R U P A 2
H15C H 0.6191 0.1817 0.6976 0.299 Uiso 0.696(16) 1 calc R U P A 2
O3 O 0.0457(2) 0.2883(4) 0.6040(2) 0.1336(13) Uani 1 1 d . . . . .
O2 O 0.0849(2) 0.0395(3) 0.57312(16) 0.1148(11) Uani 1 1 d . . . . .
O4 O 0.2703(2) 0.0298(3) 0.57565(17) 0.1087(10) Uani 1 1 d . . . . .
H15 H 0.5937(8) 0.0947(16) 0.6808(8) 0.3(3) Uiso 0.304(16) 1 d . . P A 1

loop_
_atom_site_aniso_label
_atom_site_aniso_U_11
_atom_site_aniso_U_22
_atom_site_aniso_U_33
_atom_site_aniso_U_23
_atom_site_aniso_U_13
_atom_site_aniso_U_12
Cl1 0.325(9) 0.280(8) 0.097(3) -0.015(3) 0.019(3) -0.028(5)
C1 0.325(9) 0.280(8) 0.097(3) -0.015(3) 0.019(3) -0.028(5)
C2 0.163(5) 0.156(5) 0.087(3) -0.019(3) 0.021(3) -0.031(4)
C3 0.281(10) 0.132(5) 0.131(5) -0.058(5) 0.001(6) 0.016(6)
C4 0.274(9) 0.120(5) 0.139(5) -0.051(4) -0.033(5) 0.048(5)
C5 0.110(3) 0.087(2) 0.099(3) -0.015(2) 0.001(2) 0.004(2)
C6 0.303(9) 0.086(3) 0.086(3) -0.001(2) -0.011(4) -0.037(4)
C7 0.331(12) 0.132(5) 0.095(3) 0.021(3) -0.021(5) -0.050(6)
S8 0.1177(9) 0.0717(7) 0.1116(9) 0.0008(5) -0.0149(5) 0.0029(5)
N9 0.127(3) 0.0620(17) 0.111(2) 0.0092(15) -0.0024(19) 0.0044(16)
C10 0.132(3) 0.0623(19) 0.077(2) 0.0026(14) 0.0047(19) 0.0005(19)
N11 0.139(3) 0.0729(19) 0.098(2) 0.0044(15) 0.0220(19) -0.0071(19)
C12 0.152(4) 0.099(3) 0.127(4) -0.006(3) 0.032(3) -0.004(3)
C13 0.158(6) 0.118(4) 0.210(8) -0.042(4) -0.006(5) 0.034(4)
C14 0.164(7) 0.141(6) 0.313(15) -0.044(7) 0.016(8) -0.009(6)
C15 0.160(11) 0.182(15) 0.26(3) 0.030(12) -0.064(11) 0.003(8)
O3 0.127(2) 0.098(2) 0.176(4) 0.010(2) -0.018(2) 0.0236(19)
O2 0.145(3) 0.088(2) 0.111(2) -0.0044(15) -0.0263(18) -0.0188(17)
O4 0.139(2) 0.0559(15) 0.131(2) 0.0040(13) 0.0053(17) -0.0008(13)

loop_
_atom_type_symbol
_atom_type_description
_atom_type_scat_dispersion_real
_atom_type_scat_dispersion_imag
_atom_type_scat_source
C C 0.0181 0.0091 'International Tables Vol C Tables 4.2.6.8 and 6.1.1.4'
H H 0.0000 0.0000 'International Tables Vol C Tables 4.2.6.8 and 6.1.1.4'
N N 0.0311 0.0180 'International Tables Vol C Tables 4.2.6.8 and 6.1.1.4'
O O 0.0492 0.0322 'International Tables Vol C Tables 4.2.6.8 and 6.1.1.4'
Cl Cl 0.3639 0.7018 'International Tables Vol C Tables 4.2.6.8 and 6.1.1.4'
S S 0.3331 0.5567 'International Tables Vol C Tables 4.2.6.8 and 6.1.1.4'

loop_
_geom_angle_atom_site_label_1
_geom_angle_atom_site_label_2
_geom_angle_atom_site_label_3
_geom_angle
_geom_angle_site_symmetry_1
_geom_angle_site_symmetry_3
_geom_angle_publ_flag
C3 C2 C7 119.7(6) . . ?
C3 C2 Cl1 121.7(6) . . ?
C7 C2 Cl1 118.0(7) . . ?
C2 C3 C4 121.1(6) . . ?
C5 C4 C3 121.2(7) . . ?
C4 C5 C6 116.9(5) . . ?
C4 C5 S8 121.2(5) . . ?
C6 C5 S8 121.9(3) . . ?
C5 C6 C7 121.0(6) . . ?
C2 C7 C6 119.5(7) . . ?
O2 S8 O3 120.1(2) . . ?
O2 S8 N9 109.8(2) . . ?
O3 S8 N9 103.8(2) . . ?
O2 S8 C5 107.6(2) . . ?
O3 S8 C5 109.0(2) . . ?
N9 S8 C5 105.7(2) . . ?
C10 N9 S8 124.1(3) . . ?
O4 C10 N11 123.6(4) . . ?
O4 C10 N9 121.3(4) . . ?
N11 C10 N9 115.1(3) . . ?
C10 N11 C12 123.9(4) . . ?
N11 C12 C13 112.0(5) . . ?
C14 C13 C12 116.0(8) . . ?
C13 C14 C15 110.8(10) . . ?

loop_
_geom_bond_atom_site_label_1
_geom_bond_atom_site_label_2
_geom_bond_distance
_geom_bond_site_symmetry_2
_geom_bond_publ_flag
Cl1 C2 1.652(7) . ?
C2 C3 1.284(10) . ?
C2 C7 1.351(9) . ?
C3 C4 1.388(11) . ?
C4 C5 1.344(7) . ?
C5 C6 1.355(7) . ?
C5 S8 1.765(5) . ?
C6 C7 1.389(8) . ?
S8 O2 1.423(3) . ?
S8 O3 1.427(3) . ?
S8 N9 1.622(4) . ?
N9 C10 1.376(5) . ?
C10 O4 1.229(4) . ?
C10 N11 1.321(5) . ?
N11 C12 1.439(7) . ?
C12 C13 1.495(10) . ?
C13 C14 1.470(11) . ?
C14 C15 1.480(14) . ?
